data_4348249
loop_
_publ_author_name
'Saha, Manideepa'
'Nasani, Rajendar'
'Das, Mriganka'
'Mobin, Shaikh M.'
'Pathak, Biswarup'
'Mukhopadhyay, Suman'

_publ_section_title
;
 The effect of remote substitution on the formation of preferential
 isomers of cobalt(iii)-tetrazolate complexes by microwave assisted
 cycloaddition
;
_journal_issue 8
_journal_name_full 'Inorg. Chem. Front.'
_journal_page_first 599
_journal_paper_doi 10.1039/C4QI00089G
_journal_volume 1
_journal_year 2014
_chemical_formula_sum 'C19 H26 Cl Co N12 O5'
_chemical_formula_weight 596.9
_space_group_IT_number 19
_space_group_name_Hall 'P 2ac 2ab'
_space_group_name_H-M_alt 'P 21 21 21'
_symmetry_cell_setting orthorhombic
_symmetry_space_group_name_H-M 'P 21 21 21'
_atom_sites_solution_hydrogens geom
_atom_sites_solution_primary direct
_atom_sites_solution_secondary difmap
_audit_creation_method SHELXL-97
_cell_angle_alpha 90.00
_cell_angle_beta 90.00
_cell_angle_gamma 90.00
_cell_formula_units_Z 4
_cell_length_a 13.0541(4)
_cell_length_b 13.3594(7)
_cell_length_c 14.8320(4)
_cell_measurement_reflns_used 3690
_cell_measurement_temperature 150(2)
_cell_measurement_theta_max 32.1774
_cell_measurement_theta_min 3.0037
_cell_volume 2586.63(17)
_computing_cell_refinement 'CrysAlis RED, Oxford Diffraction Ltd.,'
_computing_data_collection 'CrysAlis CCD, Oxford Diffraction Ltd.,'
_computing_data_reduction 'CrysAlis RED, Oxford Diffraction Ltd.,'
_computing_molecular_graphics Ortep3
_computing_publication_material Shelx97
_computing_structure_refinement 'SHELXL-97 (Sheldrick, 1997)'
_computing_structure_solution 'SHELXS-97 (Sheldrick, 1997)'
_diffrn_ambient_temperature 150(2)
_diffrn_detector_area_resol_mean 15.9948
_diffrn_measured_fraction_theta_full 0.997
_diffrn_measured_fraction_theta_max 0.997
_diffrn_measurement_device_type 'OXFORD DIFFRACTION SUPER NOVA'
_diffrn_measurement_method \w/q-scan
_diffrn_radiation_monochromator graphite
_diffrn_radiation_source 'Micro-Focus (Cu) X-ray Source'
_diffrn_radiation_type MoK\a
_diffrn_radiation_wavelength 0.71073
_diffrn_reflns_av_R_equivalents 0.0367
_diffrn_reflns_av_sigmaI/netI 0.0298
_diffrn_reflns_limit_h_max 15
_diffrn_reflns_limit_h_min -15
_diffrn_reflns_limit_k_max 15
_diffrn_reflns_limit_k_min -12
_diffrn_reflns_limit_l_max 17
_diffrn_reflns_limit_l_min -17
_diffrn_reflns_number 18243
_diffrn_reflns_theta_full 24.99
_diffrn_reflns_theta_max 24.99
_diffrn_reflns_theta_min 3.14
_exptl_absorpt_coefficient_mu 0.823
_exptl_absorpt_correction_T_max 0.9006
_exptl_absorpt_correction_T_min 0.8333
_exptl_absorpt_correction_type multi-scan
_exptl_absorpt_process_details
;
CrysAlis RED, Oxford Diffraction Ltd.,
Version 1.171.31.7 (release 18-10-2006 CrysAlis171 .NET)
(compiled Oct 18 2006,16:28:17)
Empirical absorption correction using spherical harmonics,
implemented in SCALE3 ABSPACK scaling algorithm.
;
_exptl_crystal_colour orange
_exptl_crystal_density_diffrn 1.533
_exptl_crystal_density_method 'not measured'
_exptl_crystal_description block
_exptl_crystal_F_000 1232
_exptl_crystal_size_max 0.23
_exptl_crystal_size_mid 0.18
_exptl_crystal_size_min 0.13
_refine_diff_density_max 0.524
_refine_diff_density_min -0.474
_refine_diff_density_rms 0.061
_refine_ls_abs_structure_details 'Flack H D (1983), Acta Cryst. A39, 876-881'
_refine_ls_abs_structure_Flack -0.006(19)
_refine_ls_extinction_method none
_refine_ls_goodness_of_fit_ref 1.104
_refine_ls_hydrogen_treatment riding
_refine_ls_matrix_type full
_refine_ls_number_parameters 343
_refine_ls_number_reflns 4554
_refine_ls_number_restraints 0
_refine_ls_restrained_S_all 1.104
_refine_ls_R_factor_all 0.0451
_refine_ls_R_factor_gt 0.0418
_refine_ls_shift/su_max 0.000
_refine_ls_shift/su_mean 0.000
_refine_ls_structure_factor_coef Fsqd
_refine_ls_weighting_details 'calc w=1/[\s^2^(Fo^2^)+(0.0539P)^2^+2.6391P] where P=(Fo^2^+2Fc^2^)/3'
_refine_ls_weighting_scheme calc
_refine_ls_wR_factor_gt 0.1103
_refine_ls_wR_factor_ref 0.1131
_reflns_number_gt 4305
_reflns_number_total 4554
_reflns_threshold_expression >2sigma(I)
_cod_data_source_file c4qi00089g2.cif
_cod_data_source_block sm076
_cod_depositor_comments
;
The following automatic conversions were performed:

data item '_symmetry_cell_setting' value 'Orthorhombic' was changed
to 'orthorhombic' in accordance with the
/home/saulius/struct/COD-crude-data/automatic-downloads/DataCite-retrospective/RSC/depositions/lib/dictionaries/cif_core.dic
dictionary named 'cif_core.dic' version 2.4.2 last updated on
2011-04-26.

Automatic conversion script
Id: cif_fix_values 6909 2019-04-08 15:41:33Z antanas 

2020-09-02
Z value and formula fixed to values more according to usual
chemical conventions.                 miguel
;
_cod_original_formula_weight 238.76
_cod_original_formula_units_Z 10
_cod_original_formula_sum 'C7.60 H10.40 Cl0.40 Co0.40 N4.80 O2'
_cod_database_code 4348249

loop_
_symmetry_equiv_pos_as_xyz
'x, y, z'
'-x+1/2, -y, z+1/2'
'x+1/2, -y+1/2, -z'
'-x, y+1/2, -z+1/2'

loop_
_atom_site_label
_atom_site_type_symbol
_atom_site_fract_x
_atom_site_fract_y
_atom_site_fract_z
_atom_site_U_iso_or_equiv
_atom_site_adp_type
_atom_site_occupancy
_atom_site_symmetry_multiplicity
_atom_site_calc_flag
_atom_site_refinement_flags
Co1 Co 0.91173(4) 0.83183(4) 0.03754(3) 0.02879(14) Uani 1 1 d .
N1 N 0.9429(2) 0.7025(3) 0.0894(2) 0.0331(7) Uani 1 1 d .
H1A H 1.0058 0.6811 0.0692 0.040 Uiso 1 1 calc R
H1B H 0.9460 0.7079 0.1512 0.040 Uiso 1 1 calc R
N2 N 0.8051(2) 0.7613(3) -0.0320(2) 0.0325(7) Uani 1 1 d .
H2A H 0.7418 0.7721 -0.0064 0.039 Uiso 1 1 calc R
H2B H 0.8037 0.7848 -0.0903 0.039 Uiso 1 1 calc R
N3 N 0.8177(2) 0.8630(3) 0.1355(2) 0.0318(7) Uani 1 1 d .
H3A H 0.7790 0.8075 0.1492 0.038 Uiso 1 1 calc R
H3B H 0.8542 0.8809 0.1861 0.038 Uiso 1 1 calc R
N4 N 0.8757(3) 0.9639(3) -0.0108(2) 0.0372(8) Uani 1 1 d .
H4A H 0.9344 0.9991 -0.0236 0.045 Uiso 1 1 calc R
H4B H 0.8392 0.9563 -0.0634 0.045 Uiso 1 1 calc R
N5 N 1.0222(2) 0.8921(3) 0.1036(2) 0.0328(8) Uani 1 1 d .
N6 N 1.0778(2) 0.8428(3) 0.1655(2) 0.0353(7) Uani 1 1 d .
N7 N 1.0514(3) 0.9854(3) 0.0949(2) 0.0369(8) Uani 1 1 d .
N8 N 1.1293(3) 1.0001(3) 0.1521(2) 0.0374(8) Uani 1 1 d .
N9 N 1.0006(2) 0.8088(3) -0.0623(2) 0.0328(8) Uani 1 1 d .
N10 N 1.0931(3) 0.7677(3) -0.0600(2) 0.0357(8) Uani 1 1 d .
N11 N 1.1288(3) 0.7650(3) -0.1450(2) 0.0394(8) Uani 1 1 d .
N12 N 0.9745(2) 0.8333(3) -0.1472(2) 0.0346(7) Uani 1 1 d .
C1 C 0.8639(3) 0.6289(3) 0.0644(3) 0.0402(10) Uani 1 1 d .
H1C H 0.8052 0.6329 0.1065 0.048 Uiso 1 1 calc R
H1D H 0.8924 0.5603 0.0669 0.048 Uiso 1 1 calc R
C2 C 0.8291(3) 0.6533(4) -0.0315(3) 0.0433(10) Uani 1 1 d .
H2C H 0.8842 0.6382 -0.0752 0.052 Uiso 1 1 calc R
H2D H 0.7677 0.6136 -0.0476 0.052 Uiso 1 1 calc R
C3 C 0.7496(3) 0.9466(4) 0.1082(3) 0.0395(10) Uani 1 1 d .
H3C H 0.7200 0.9793 0.1621 0.047 Uiso 1 1 calc R
H3D H 0.6929 0.9212 0.0703 0.047 Uiso 1 1 calc R
C4 C 0.8133(3) 1.0202(4) 0.0558(3) 0.0417(10) Uani 1 1 d .
H4C H 0.7682 1.0686 0.0244 0.050 Uiso 1 1 calc R
H4D H 0.8586 1.0579 0.0972 0.050 Uiso 1 1 calc R
C5 C 1.1423(3) 0.9125(3) 0.1941(3) 0.0331(9) Uani 1 1 d .
C6 C 1.2217(3) 0.8932(4) 0.2624(3) 0.0373(10) Uani 1 1 d .
C7 C 1.2319(4) 0.7985(4) 0.2990(3) 0.0486(12) Uani 1 1 d .
H7 H 1.1876 0.7461 0.2803 0.058 Uiso 1 1 calc R
C8 C 1.3075(4) 0.7800(4) 0.3636(3) 0.0530(13) Uani 1 1 d .
H8 H 1.3160 0.7144 0.3871 0.064 Uiso 1 1 calc R
C9 C 1.3692(4) 0.8555(4) 0.3930(4) 0.0617(15) Uani 1 1 d .
H9 H 1.4188 0.8434 0.4386 0.074 Uiso 1 1 calc R
C10 C 1.3590(5) 0.9487(5) 0.3562(5) 0.079(2) Uani 1 1 d .
H10 H 1.4030 1.0008 0.3762 0.095 Uiso 1 1 calc R
C11 C 1.2863(4) 0.9697(4) 0.2906(4) 0.0575(14) Uani 1 1 d .
H11 H 1.2809 1.0349 0.2655 0.069 Uiso 1 1 calc R
C12 C 1.0554(3) 0.8063(3) -0.1964(3) 0.0339(9) Uani 1 1 d .
C13 C 1.0642(3) 0.8222(4) -0.2938(3) 0.0374(9) Uani 1 1 d .
C14 C 1.1373(4) 0.7693(4) -0.3429(3) 0.0462(11) Uani 1 1 d .
H14 H 1.1805 0.7217 -0.3143 0.055 Uiso 1 1 calc R
C15 C 1.1457(5) 0.7880(4) -0.4351(3) 0.0589(14) Uani 1 1 d .
H15 H 1.1948 0.7521 -0.4696 0.071 Uiso 1 1 calc R
C16 C 1.0845(5) 0.8568(4) -0.4766(3) 0.0563(13) Uani 1 1 d .
H16 H 1.0920 0.8691 -0.5394 0.068 Uiso 1 1 calc R
C17 C 1.0124(4) 0.9084(5) -0.4280(3) 0.0575(14) Uani 1 1 d .
H17 H 0.9687 0.9548 -0.4577 0.069 Uiso 1 1 calc R
C18 C 1.0028(4) 0.8932(4) -0.3358(3) 0.0506(12) Uani 1 1 d .
H18 H 0.9548 0.9310 -0.3017 0.061 Uiso 1 1 calc R
Cl1 Cl 0.84549(9) 1.02006(10) 0.34044(7) 0.0473(3) Uani 1 1 d .
O111 O 0.8848(3) 0.7000(2) 0.2772(2) 0.0479(8) Uani 1 1 d .
O222 O 0.8770(3) 1.0623(3) 0.4215(2) 0.0679(11) Uani 1 1 d .
O333 O 0.9169(3) 1.0187(4) 0.2720(3) 0.0901(15) Uani 1 1 d .
O444 O 0.7584(5) 1.0814(7) 0.3136(4) 0.141(3) Uani 1 1 d .
C111 C 0.9483(6) 0.7390(6) 0.3505(5) 0.088(2) Uani 1 1 d .
O555 O 0.7976(7) 0.9305(5) 0.3511(4) 0.168(4) Uani 1 1 d .

loop_
_atom_site_aniso_label
_atom_site_aniso_U_11
_atom_site_aniso_U_22
_atom_site_aniso_U_33
_atom_site_aniso_U_23
_atom_site_aniso_U_13
_atom_site_aniso_U_12
Co1 0.0188(2) 0.0444(3) 0.0232(2) -0.0013(2) 0.0001(2) 0.0000(2)
N1 0.0241(15) 0.048(2) 0.0267(15) -0.0058(15) -0.0026(13) -0.0005(14)
N2 0.0221(15) 0.050(2) 0.0259(15) -0.0054(16) -0.0006(14) 0.0020(14)
N3 0.0249(16) 0.0451(19) 0.0253(15) 0.0010(14) -0.0017(13) -0.0018(14)
N4 0.0265(16) 0.051(2) 0.0344(18) 0.0041(16) 0.0000(14) 0.0010(15)
N5 0.0239(16) 0.047(2) 0.0273(17) -0.0028(15) 0.0009(13) -0.0013(15)
N6 0.0273(16) 0.049(2) 0.0297(16) -0.0014(15) -0.0002(14) 0.0001(17)
N7 0.0292(16) 0.050(2) 0.0320(17) -0.0051(16) -0.0022(14) -0.0050(16)
N8 0.0265(16) 0.050(2) 0.0358(18) -0.0077(17) -0.0023(15) -0.0052(16)
N9 0.0213(15) 0.050(2) 0.0268(16) -0.0006(15) -0.0023(12) -0.0008(14)
N10 0.0221(15) 0.060(2) 0.0247(16) 0.0015(14) 0.0019(13) 0.0068(16)
N11 0.0258(16) 0.064(2) 0.0284(17) -0.0012(17) 0.0039(14) 0.0075(17)
N12 0.0231(15) 0.057(2) 0.0240(15) 0.0011(17) -0.0024(12) 0.0051(16)
C1 0.038(2) 0.043(2) 0.039(2) -0.0029(19) -0.0037(19) -0.0034(19)
C2 0.038(2) 0.057(3) 0.035(2) -0.011(2) -0.0089(19) -0.005(2)
C3 0.023(2) 0.058(3) 0.038(2) -0.002(2) 0.0027(17) 0.0027(19)
C4 0.040(2) 0.047(2) 0.038(2) -0.002(2) -0.0014(18) 0.006(2)
C5 0.0223(19) 0.050(2) 0.0267(19) -0.0052(18) 0.0022(16) -0.0033(18)
C6 0.027(2) 0.054(3) 0.031(2) -0.0066(19) 0.0049(17) -0.0037(19)
C7 0.043(2) 0.059(3) 0.045(3) 0.006(2) -0.007(2) -0.006(2)
C8 0.045(3) 0.068(3) 0.045(3) 0.012(2) -0.006(2) 0.000(2)
C9 0.044(3) 0.075(4) 0.066(3) 0.010(3) -0.024(3) -0.004(3)
C10 0.078(4) 0.069(4) 0.090(5) 0.016(3) -0.055(4) -0.026(3)
C11 0.047(3) 0.056(3) 0.069(3) 0.001(3) -0.028(3) -0.011(2)
C12 0.0257(18) 0.049(2) 0.0273(18) 0.0009(17) 0.0019(15) 0.0022(17)
C13 0.031(2) 0.053(3) 0.0292(18) -0.0017(19) -0.0011(15) 0.0028(19)
C14 0.050(3) 0.059(3) 0.030(2) 0.001(2) 0.004(2) 0.010(2)
C15 0.070(3) 0.070(3) 0.037(2) -0.009(2) 0.011(2) 0.008(3)
C16 0.074(3) 0.067(3) 0.027(2) 0.003(2) 0.006(2) -0.009(3)
C17 0.054(3) 0.083(4) 0.036(2) 0.013(3) -0.007(2) 0.011(3)
C18 0.041(2) 0.074(3) 0.037(2) 0.004(2) 0.003(2) 0.012(2)
Cl1 0.0405(6) 0.0659(7) 0.0356(5) -0.0115(5) 0.0017(4) -0.0053(5)
O111 0.058(2) 0.0525(19) 0.0333(15) 0.0032(14) -0.0040(14) -0.0038(15)
O222 0.074(3) 0.090(3) 0.0397(18) -0.0115(19) 0.0088(18) -0.033(2)
O333 0.056(2) 0.150(4) 0.064(2) -0.040(3) 0.028(2) -0.021(3)
O444 0.110(5) 0.210(8) 0.103(4) -0.027(5) -0.029(4) 0.079(5)
C111 0.102(5) 0.093(5) 0.069(4) -0.002(4) -0.015(4) -0.006(4)
O555 0.257(9) 0.130(5) 0.119(5) -0.071(4) 0.086(6) -0.126(6)

loop_
_atom_type_symbol
_atom_type_description
_atom_type_scat_dispersion_real
_atom_type_scat_dispersion_imag
_atom_type_scat_source
C C 0.0033 0.0016 'International Tables Vol C Tables 4.2.6.8 and 6.1.1.4'
H H 0.0000 0.0000 'International Tables Vol C Tables 4.2.6.8 and 6.1.1.4'
N N 0.0061 0.0033 'International Tables Vol C Tables 4.2.6.8 and 6.1.1.4'
O O 0.0106 0.0060 'International Tables Vol C Tables 4.2.6.8 and 6.1.1.4'
Cl Cl 0.1484 0.1585 'International Tables Vol C Tables 4.2.6.8 and 6.1.1.4'
Co Co 0.3494 0.9721 'International Tables Vol C Tables 4.2.6.8 and 6.1.1.4'

loop_
_geom_angle_atom_site_label_1
_geom_angle_atom_site_label_2
_geom_angle_atom_site_label_3
_geom_angle
N9 Co1 N5 90.41(13)
N9 Co1 N1 92.12(14)
N5 Co1 N1 90.79(14)
N9 Co1 N3 176.31(15)
N5 Co1 N3 90.16(13)
N1 Co1 N3 91.52(14)
N9 Co1 N4 90.43(14)
N5 Co1 N4 89.39(15)
N1 Co1 N4 177.45(14)
N3 Co1 N4 85.93(14)
N9 Co1 N2 86.89(13)
N5 Co1 N2 175.70(14)
N1 Co1 N2 85.96(14)
N3 Co1 N2 92.74(14)
N4 Co1 N2 93.98(14)
C1 N1 Co1 110.4(3)
C1 N1 H1A 109.6
Co1 N1 H1A 109.6
C1 N1 H1B 109.6
Co1 N1 H1B 109.6
H1A N1 H1B 108.1
C2 N2 Co1 108.3(2)
C2 N2 H2A 110.0
Co1 N2 H2A 110.0
C2 N2 H2B 110.0
Co1 N2 H2B 110.0
H2A N2 H2B 108.4
C3 N3 Co1 109.5(2)
C3 N3 H3A 109.8
Co1 N3 H3A 109.8
C3 N3 H3B 109.8
Co1 N3 H3B 109.8
H3A N3 H3B 108.2
C4 N4 Co1 110.2(3)
C4 N4 H4A 109.6
Co1 N4 H4A 109.6
C4 N4 H4B 109.6
Co1 N4 H4B 109.6
H4A N4 H4B 108.1
N7 N5 N6 112.2(3)
N7 N5 Co1 124.6(3)
N6 N5 Co1 123.2(3)
C5 N6 N5 102.6(3)
N5 N7 N8 107.4(3)
N7 N8 C5 105.3(3)
N10 N9 N12 110.9(3)
N10 N9 Co1 126.9(2)
N12 N9 Co1 122.3(2)
N9 N10 N11 107.5(3)
C12 N11 N10 105.9(3)
C12 N12 N9 104.2(3)
N1 C1 C2 107.5(3)
N1 C1 H1C 110.2
C2 C1 H1C 110.2
N1 C1 H1D 110.2
C2 C1 H1D 110.2
H1C C1 H1D 108.5
N2 C2 C1 106.1(3)
N2 C2 H2C 110.5
C1 C2 H2C 110.5
N2 C2 H2D 110.5
C1 C2 H2D 110.5
H2C C2 H2D 108.7
N3 C3 C4 107.6(3)
N3 C3 H3C 110.2
C4 C3 H3C 110.2
N3 C3 H3D 110.2
C4 C3 H3D 110.2
H3C C3 H3D 108.5
N4 C4 C3 108.3(4)
N4 C4 H4C 110.0
C3 C4 H4C 110.0
N4 C4 H4D 110.0
C3 C4 H4D 110.0
H4C C4 H4D 108.4
N6 C5 N8 112.6(4)
N6 C5 C6 123.1(4)
N8 C5 C6 124.3(4)
C7 C6 C11 119.7(4)
C7 C6 C5 119.9(4)
C11 C6 C5 120.4(4)
C6 C7 C8 120.0(5)
C6 C7 H7 120.0
C8 C7 H7 120.0
C9 C8 C7 120.4(5)
C9 C8 H8 119.8
C7 C8 H8 119.8
C8 C9 C10 119.3(5)
C8 C9 H9 120.4
C10 C9 H9 120.4
C9 C10 C11 122.1(5)
C9 C10 H10 119.0
C11 C10 H10 119.0
C10 C11 C6 118.5(5)
C10 C11 H11 120.7
C6 C11 H11 120.7
N12 C12 N11 111.5(3)
N12 C12 C13 124.2(4)
N11 C12 C13 124.3(4)
C18 C13 C14 120.4(4)
C18 C13 C12 119.7(4)
C14 C13 C12 119.7(4)
C13 C14 C15 118.5(5)
C13 C14 H14 120.8
C15 C14 H14 120.8
C16 C15 C14 121.1(5)
C16 C15 H15 119.4
C14 C15 H15 119.4
C15 C16 C17 120.2(4)
C15 C16 H16 119.9
C17 C16 H16 119.9
C16 C17 C18 120.4(5)
C16 C17 H17 119.8
C18 C17 H17 119.8
C17 C18 C13 119.3(5)
C17 C18 H18 120.3
C13 C18 H18 120.3
O555 Cl1 O333 112.7(4)
O555 Cl1 O222 113.1(3)
O333 Cl1 O222 116.2(2)
O555 Cl1 O444 99.7(6)
O333 Cl1 O444 109.5(4)
O222 Cl1 O444 103.8(3)

loop_
_geom_bond_atom_site_label_1
_geom_bond_atom_site_label_2
_geom_bond_distance
Co1 N9 1.907(3)
Co1 N5 1.921(3)
Co1 N1 1.935(4)
Co1 N3 1.947(3)
Co1 N4 1.961(4)
Co1 N2 1.972(3)
N1 C1 1.472(5)
N1 H1A 0.9200
N1 H1B 0.9200
N2 C2 1.476(6)
N2 H2A 0.9200
N2 H2B 0.9200
N3 C3 1.484(6)
N3 H3A 0.9200
N3 H3B 0.9200
N4 C4 1.486(5)
N4 H4A 0.9200
N4 H4B 0.9200
N5 N7 1.309(5)
N5 N6 1.343(5)
N6 C5 1.326(5)
N7 N8 1.337(5)
N8 C5 1.337(6)
N9 N10 1.327(4)
N9 N12 1.345(4)
N10 N11 1.345(4)
N11 C12 1.342(5)
N12 C12 1.334(5)
C1 C2 1.528(6)
C1 H1C 0.9900
C1 H1D 0.9900
C2 H2C 0.9900
C2 H2D 0.9900
C3 C4 1.503(6)
C3 H3C 0.9900
C3 H3D 0.9900
C4 H4C 0.9900
C4 H4D 0.9900
C5 C6 1.471(6)
C6 C7 1.383(7)
C6 C11 1.389(7)
C7 C8 1.397(7)
C7 H7 0.9500
C8 C9 1.362(8)
C8 H8 0.9500
C9 C10 1.366(8)
C9 H9 0.9500
C10 C11 1.388(7)
C10 H10 0.9500
C11 H11 0.9500
C12 C13 1.465(5)
C13 C18 1.390(6)
C13 C14 1.393(6)
C14 C15 1.394(6)
C14 H14 0.9500
C15 C16 1.365(8)
C15 H15 0.9500
C16 C17 1.372(7)
C16 H16 0.9500
C17 C18 1.389(6)
C17 H17 0.9500
C18 H18 0.9500
Cl1 O555 1.359(6)
Cl1 O333 1.378(4)
Cl1 O222 1.391(4)
Cl1 O444 1.457(6)
O111 C111 1.463(7)

loop_
_geom_torsion_atom_site_label_1
_geom_torsion_atom_site_label_2
_geom_torsion_atom_site_label_3
_geom_torsion_atom_site_label_4
_geom_torsion
N9 Co1 N1 C1 -96.7(3)
N5 Co1 N1 C1 172.9(3)
N3 Co1 N1 C1 82.7(3)
N4 Co1 N1 C1 79(3)
N2 Co1 N1 C1 -9.9(3)
N9 Co1 N2 C2 73.7(3)
N5 Co1 N2 C2 22(2)
N1 Co1 N2 C2 -18.7(3)
N3 Co1 N2 C2 -110.0(3)
N4 Co1 N2 C2 163.9(3)
N9 Co1 N3 C3 8(2)
N5 Co1 N3 C3 106.8(3)
N1 Co1 N3 C3 -162.4(3)
N4 Co1 N3 C3 17.4(3)
N2 Co1 N3 C3 -76.3(3)
N9 Co1 N4 C4 -172.1(3)
N5 Co1 N4 C4 -81.7(3)
N1 Co1 N4 C4 13(3)
N3 Co1 N4 C4 8.5(3)
N2 Co1 N4 C4 101.0(3)
N9 Co1 N5 N7 82.8(3)
N1 Co1 N5 N7 174.9(3)
N3 Co1 N5 N7 -93.6(3)
N4 Co1 N5 N7 -7.6(3)
N2 Co1 N5 N7 134.0(19)
N9 Co1 N5 N6 -98.2(3)
N1 Co1 N5 N6 -6.1(3)
N3 Co1 N5 N6 85.4(3)
N4 Co1 N5 N6 171.4(3)
N2 Co1 N5 N6 -47(2)
N7 N5 N6 C5 0.3(4)
Co1 N5 N6 C5 -178.8(2)
N6 N5 N7 N8 0.3(4)
Co1 N5 N7 N8 179.4(2)
N5 N7 N8 C5 -0.8(4)
N5 Co1 N9 N10 48.7(4)
N1 Co1 N9 N10 -42.1(3)
N3 Co1 N9 N10 148(2)
N4 Co1 N9 N10 138.1(3)
N2 Co1 N9 N10 -127.9(3)
N5 Co1 N9 N12 -131.6(3)
N1 Co1 N9 N12 137.6(3)
N3 Co1 N9 N12 -33(2)
N4 Co1 N9 N12 -42.2(3)
N2 Co1 N9 N12 51.7(3)
N12 N9 N10 N11 0.0(5)
Co1 N9 N10 N11 179.7(3)
N9 N10 N11 C12 0.5(5)
N10 N9 N12 C12 -0.6(5)
Co1 N9 N12 C12 179.7(3)
Co1 N1 C1 C2 35.4(4)
Co1 N2 C2 C1 41.7(4)
N1 C1 C2 N2 -50.3(4)
Co1 N3 C3 C4 -39.3(4)
Co1 N4 C4 C3 -32.3(4)
N3 C3 C4 N4 46.4(4)
N5 N6 C5 N8 -0.8(4)
N5 N6 C5 C6 -178.7(3)
N7 N8 C5 N6 1.0(4)
N7 N8 C5 C6 178.9(4)
N6 C5 C6 C7 0.7(6)
N8 C5 C6 C7 -177.0(4)
N6 C5 C6 C11 -179.2(4)
N8 C5 C6 C11 3.2(6)
C11 C6 C7 C8 -0.5(7)
C5 C6 C7 C8 179.7(4)
C6 C7 C8 C9 2.2(8)
C7 C8 C9 C10 -2.5(9)
C8 C9 C10 C11 1.1(11)
C9 C10 C11 C6 0.6(11)
C7 C6 C11 C10 -0.9(8)
C5 C6 C11 C10 178.9(5)
N9 N12 C12 N11 0.9(5)
N9 N12 C12 C13 -177.5(4)
N10 N11 C12 N12 -0.9(5)
N10 N11 C12 C13 177.5(4)
N12 C12 C13 C18 19.9(7)
N11 C12 C13 C18 -158.4(5)
N12 C12 C13 C14 -163.1(4)
N11 C12 C13 C14 18.6(7)
C18 C13 C14 C15 -1.3(8)
C12 C13 C14 C15 -178.3(5)
C13 C14 C15 C16 0.5(9)
C14 C15 C16 C17 -0.8(9)
C15 C16 C17 C18 1.8(9)
C16 C17 C18 C13 -2.6(9)
C14 C13 C18 C17 2.4(8)
C12 C13 C18 C17 179.4(5)
